data_1515372
loop_
_publ_author_name
'Busschaert, Nathalie'
'Bradberry, Samuel J.'
'Wenzel, Marco'
'Haynes, Cally J. E.'
'Hiscock, Jennifer R.'
'Kirby, Isabelle L.'
'Karagiannidis, Louise E.'
'Moore, Stephen J.'
'Wells, Neil J.'
'Herniman, Julie'
'Langley, G. John'
'Horton, Peter N.'
'Light, Mark E.'
'Marques, Igor'
'Costa, Paulo J.'
'F\'elix, V\'itor'
'Frey, Jeremy G.'
'Gale, Philip A.'

_publ_section_title
;
 Towards predictable transmembrane transport: QSAR analysis of anion
 binding and transport
;
_journal_issue 8
_journal_name_full 'Chemical Science'
_journal_page_first 3036
_journal_paper_doi 10.1039/c3sc51023a
_journal_volume 4
_journal_year 2013
_chemical_compound_source
;
Nathalie Busschaert
;
_chemical_formula_moiety 'C14 H22 N2 O S'
_chemical_formula_sum 'C14 H22 N2 O S'
_chemical_formula_weight 266.40
_chemical_name_systematic
;
?
;
_space_group_IT_number 14
_symmetry_cell_setting monoclinic
_symmetry_space_group_name_Hall '-P 2ybc'
_symmetry_space_group_name_H-M 'P 1 21/c 1'
_atom_sites_solution_hydrogens geom
_atom_sites_solution_primary direct
_atom_sites_solution_secondary difmap
_audit_creation_method SHELXL-97
_cell_angle_alpha 90.000(5)
_cell_angle_beta 95.300(5)
_cell_angle_gamma 90.000(5)
_cell_formula_units_Z 4
_cell_length_a 36.040(5)
_cell_length_b 4.347(5)
_cell_length_c 9.590(5)
_cell_measurement_reflns_used 2378
_cell_measurement_temperature 100(2)
_cell_measurement_theta_max 26.6
_cell_measurement_theta_min 1.7
_cell_volume 1496.0(19)
_computing_cell_refinement
;
CrystalClear-SM Expert 2.0 r7 (Rigaku, 2011)
;
_computing_data_collection
;
CrystalClear-SM Expert 2.0 r7 (Rigaku, 2011)
;
_computing_data_reduction
;
CrystalClear-SM Expert 2.0 r7 (Rigaku, 2011)
;
_computing_publication_material 'WINGX (Farrugia, 1998)'
_computing_structure_refinement 'SHELXL-97 (Sheldrick, 2008)'
_computing_structure_solution 'SHELXS-97 (Sheldrick, 1997)'
_diffrn_ambient_temperature 100(2)
_diffrn_detector 'CCD plate'
_diffrn_detector_area_resol_mean 28.5714
_diffrn_detector_type 'Rigaku Saturn724 (2x2 bin mode)'
_diffrn_measured_fraction_theta_full 0.908
_diffrn_measured_fraction_theta_max 0.908
_diffrn_measurement_device 'four-circle \k diffractometer'
_diffrn_measurement_device_type CrystalLogic
_diffrn_measurement_method 'profile data from \w-scans'
_diffrn_measurement_specimen_support 'MiTeGen micromount'
_diffrn_radiation_collimation 'Confocal mirrors'
_diffrn_radiation_wavelength 0.68890
_diffrn_reflns_av_R_equivalents 0.1318
_diffrn_reflns_av_sigmaI/netI 0.1148
_diffrn_reflns_limit_h_max 42
_diffrn_reflns_limit_h_min -42
_diffrn_reflns_limit_k_max 5
_diffrn_reflns_limit_k_min -4
_diffrn_reflns_limit_l_max 11
_diffrn_reflns_limit_l_min -11
_diffrn_reflns_number 8777
_diffrn_reflns_theta_full 24.21
_diffrn_reflns_theta_max 24.21
_diffrn_reflns_theta_min 2.75
_diffrn_source synchrotron
_diffrn_source_type 'DLS beamline I19'
_exptl_absorpt_coefficient_mu 0.208
_exptl_absorpt_correction_T_max 0.9979
_exptl_absorpt_correction_T_min 0.9755
_exptl_absorpt_correction_type multi-scan
_exptl_absorpt_process_details
;
CrystalClear-SM Expert 2.0 r7 (Rigaku, 2011)
;
_exptl_crystal_colour colorless
_exptl_crystal_density_diffrn 1.183
_exptl_crystal_density_method 'not measured'
_exptl_crystal_description plate
_exptl_crystal_F_000 576
_exptl_crystal_size_max 0.12
_exptl_crystal_size_mid 0.08
_exptl_crystal_size_min 0.01
_refine_diff_density_max 1.085
_refine_diff_density_min -0.782
_refine_diff_density_rms 0.100
_refine_ls_extinction_method none
_refine_ls_goodness_of_fit_ref 0.953
_refine_ls_hydrogen_treatment constr
_refine_ls_matrix_type full
_refine_ls_number_parameters 163
_refine_ls_number_reflns 2402
_refine_ls_number_restraints 0
_refine_ls_restrained_S_all 0.953
_refine_ls_R_factor_all 0.1509
_refine_ls_R_factor_gt 0.0993
_refine_ls_shift/su_max 0.000
_refine_ls_shift/su_mean 0.000
_refine_ls_structure_factor_coef Fsqd
_refine_ls_weighting_details 'calc w=1/[\s^2^(Fo^2^)+(0.1863P)^2^+0.0000P] where P=(Fo^2^+2Fc^2^)/3'
_refine_ls_weighting_scheme calc
_refine_ls_wR_factor_gt 0.2443
_refine_ls_wR_factor_ref 0.2973
_reflns_number_gt 1218
_reflns_number_total 2402
_reflns_threshold_expression >2\s(I)
_cod_data_source_file c3sc51023a.cif
_cod_data_source_block p-OMe
_cod_original_sg_symbol_H-M 'P 21/c'
_cod_database_code 1515372

loop_
_symmetry_equiv_pos_as_xyz
'x, y, z'
'-x, y+1/2, -z+1/2'
'-x, -y, -z'
'x, -y-1/2, z-1/2'

loop_
_atom_site_label
_atom_site_type_symbol
_atom_site_fract_x
_atom_site_fract_y
_atom_site_fract_z
_atom_site_U_iso_or_equiv
_atom_site_adp_type
_atom_site_occupancy
_atom_site_symmetry_multiplicity
_atom_site_calc_flag
_atom_site_refinement_flags
C1 C 0.46481(15) 0.7234(17) 1.1180(7) 0.0593(17) Uani 1 1 d .
H1A H 0.4871 0.7653 1.0696 0.089 Uiso 1 1 calc R
H1B H 0.4704 0.5630 1.1886 0.089 Uiso 1 1 calc R
H1C H 0.4571 0.9116 1.1638 0.089 Uiso 1 1 calc R
C2 C 0.43352(13) 0.6154(15) 1.0128(7) 0.0551(17) Uani 1 1 d .
H2A H 0.4416 0.4269 0.9661 0.066 Uiso 1 1 calc R
H2B H 0.4286 0.7757 0.9401 0.066 Uiso 1 1 calc R
C3 C 0.39687(13) 0.5463(15) 1.0805(6) 0.0491(15) Uani 1 1 d .
H3A H 0.4021 0.3911 1.1553 0.059 Uiso 1 1 calc R
H3B H 0.3886 0.7366 1.1250 0.059 Uiso 1 1 calc R
C4 C 0.36491(12) 0.4272(15) 0.9767(6) 0.0491(16) Uani 1 1 d .
H4A H 0.3730 0.2344 0.9335 0.059 Uiso 1 1 calc R
H4B H 0.3599 0.5805 0.9010 0.059 Uiso 1 1 calc R
C5 C 0.32838(13) 0.3649(14) 1.0453(6) 0.0462(15) Uani 1 1 d .
H5A H 0.3332 0.2134 1.1219 0.055 Uiso 1 1 calc R
H5B H 0.3197 0.5580 1.0864 0.055 Uiso 1 1 calc R
C6 C 0.29788(12) 0.2411(14) 0.9375(6) 0.0460(15) Uani 1 1 d .
H6A H 0.2939 0.3860 0.8579 0.055 Uiso 1 1 calc R
H6B H 0.3056 0.0403 0.9010 0.055 Uiso 1 1 calc R
C7 C 0.23104(12) 0.0853(12) 0.9406(6) 0.0364(13) Uani 1 1 d .
C8 C 0.16203(11) 0.0539(13) 0.9601(5) 0.0371(13) Uani 1 1 d .
C9 C 0.14116(12) -0.1500(12) 1.0347(6) 0.0374(13) Uani 1 1 d .
H9 H 0.1526 -0.2560 1.1140 0.045 Uiso 1 1 calc R
C10 C 0.10321(12) -0.1971(13) 0.9919(6) 0.0404(13) Uani 1 1 d .
H10 H 0.0888 -0.3304 1.0442 0.048 Uiso 1 1 calc R
C11 C 0.08667(11) -0.0504(13) 0.8739(6) 0.0371(13) Uani 1 1 d .
C12 C 0.10794(13) 0.1526(12) 0.7990(6) 0.0414(13) Uani 1 1 d .
H12 H 0.0968 0.2543 0.7180 0.050 Uiso 1 1 calc R
C13 C 0.14548(12) 0.2043(13) 0.8443(6) 0.0393(13) Uani 1 1 d .
H13 H 0.1596 0.3443 0.7946 0.047 Uiso 1 1 calc R
C14 C 0.02692(13) -0.2947(14) 0.8944(6) 0.0467(14) Uani 1 1 d .
H14A H 0.0016 -0.3022 0.8479 0.070 Uiso 1 1 calc R
H14B H 0.0261 -0.2225 0.9909 0.070 Uiso 1 1 calc R
H14C H 0.0379 -0.5008 0.8952 0.070 Uiso 1 1 calc R
N1 N 0.26293(10) 0.2043(11) 1.0052(5) 0.0421(12) Uani 1 1 d .
H1 H 0.2628 0.2632 1.0930 0.051 Uiso 1 1 calc R
N2 N 0.20046(10) 0.1167(10) 1.0137(5) 0.0408(12) Uani 1 1 d .
H2 H 0.2043 0.1806 1.1009 0.049 Uiso 1 1 calc R
O1 O 0.04925(8) -0.0860(8) 0.8197(4) 0.0434(10) Uani 1 1 d .
S1 S 0.22995(3) -0.1058(3) 0.78263(15) 0.0425(5) Uani 1 1 d .

loop_
_atom_site_aniso_label
_atom_site_aniso_U_11
_atom_site_aniso_U_22
_atom_site_aniso_U_33
_atom_site_aniso_U_23
_atom_site_aniso_U_13
_atom_site_aniso_U_12
C1 0.043(3) 0.083(5) 0.052(4) -0.005(4) 0.009(3) -0.011(3)
C2 0.034(3) 0.078(5) 0.055(4) -0.010(3) 0.018(3) -0.006(2)
C3 0.036(3) 0.072(4) 0.041(4) -0.004(3) 0.010(2) -0.009(2)
C4 0.031(2) 0.084(5) 0.035(4) -0.003(3) 0.013(2) -0.002(2)
C5 0.033(3) 0.072(4) 0.034(3) -0.002(3) 0.008(2) -0.009(2)
C6 0.032(2) 0.068(4) 0.041(3) -0.007(3) 0.017(2) -0.007(2)
C7 0.037(3) 0.048(3) 0.025(3) 0.007(2) 0.011(2) -0.0008(19)
C8 0.028(2) 0.060(4) 0.024(3) -0.013(3) 0.0090(19) 0.004(2)
C9 0.034(2) 0.052(3) 0.028(3) 0.001(3) 0.010(2) -0.0004(19)
C10 0.037(3) 0.060(4) 0.027(3) -0.002(3) 0.013(2) -0.002(2)
C11 0.027(2) 0.052(3) 0.033(3) -0.007(3) 0.007(2) 0.0022(19)
C12 0.038(3) 0.052(3) 0.036(3) 0.004(3) 0.010(2) 0.005(2)
C13 0.035(2) 0.052(3) 0.032(3) 0.005(3) 0.012(2) -0.002(2)
C14 0.036(3) 0.057(4) 0.048(4) -0.002(3) 0.012(2) 0.000(2)
N1 0.030(2) 0.075(3) 0.023(2) 0.001(2) 0.0118(16) -0.0063(18)
N2 0.033(2) 0.062(3) 0.030(3) -0.008(2) 0.0113(17) -0.0043(17)
O1 0.0295(17) 0.061(3) 0.041(3) 0.0032(18) 0.0085(15) -0.0024(14)
S1 0.0369(8) 0.0614(10) 0.0304(9) -0.0032(6) 0.0102(5) 0.0008(5)

loop_
_atom_type_symbol
_atom_type_description
_atom_type_scat_dispersion_real
_atom_type_scat_dispersion_imag
_atom_type_scat_source
C C 0.0033 0.0016 'International Tables Vol C Tables 4.2.6.8 and 6.1.1.4'
H H 0.0000 0.0000 'International Tables Vol C Tables 4.2.6.8 and 6.1.1.4'
N N 0.0061 0.0033 'International Tables Vol C Tables 4.2.6.8 and 6.1.1.4'
O O 0.0106 0.0060 'International Tables Vol C Tables 4.2.6.8 and 6.1.1.4'
S S 0.1246 0.1234 'International Tables Vol C Tables 4.2.6.8 and 6.1.1.4'

loop_
_geom_angle_atom_site_label_1
_geom_angle_atom_site_label_2
_geom_angle_atom_site_label_3
_geom_angle
C1 C2 C3 113.0(5)
C4 C3 C2 114.1(5)
C3 C4 C5 113.5(5)
C6 C5 C4 111.0(5)
N1 C6 C5 109.2(5)
N1 C7 N2 114.7(5)
N1 C7 S1 122.3(4)
N2 C7 S1 123.0(4)
C13 C8 C9 120.0(4)
C13 C8 N2 121.5(5)
C9 C8 N2 118.4(5)
C8 C9 C10 119.8(5)
C11 C10 C9 120.3(5)
C10 C11 C12 119.5(4)
C10 C11 O1 125.2(5)
C12 C11 O1 115.4(4)
C13 C12 C11 119.9(5)
C8 C13 C12 120.5(5)
C7 N1 C6 124.1(5)
C7 N2 C8 125.8(5)
C11 O1 C14 116.4(4)

loop_
_geom_bond_atom_site_label_1
_geom_bond_atom_site_label_2
_geom_bond_distance
C1 C2 1.516(8)
C2 C3 1.554(7)
C3 C4 1.541(7)
C4 C5 1.549(6)
C5 C6 1.535(7)
C6 N1 1.478(6)
C7 N1 1.357(6)
C7 N2 1.366(6)
C7 S1 1.725(6)
C8 C13 1.376(7)
C8 C9 1.401(7)
C8 N2 1.458(6)
C9 C10 1.406(6)
C10 C11 1.385(8)
C11 C12 1.408(8)
C11 O1 1.408(5)
C12 C13 1.401(6)
C14 O1 1.446(6)

loop_
_geom_hbond_atom_site_label_D
_geom_hbond_atom_site_label_H
_geom_hbond_atom_site_label_A
_geom_hbond_distance_DH
_geom_hbond_distance_HA
_geom_hbond_distance_DA
_geom_hbond_angle_DHA
_geom_hbond_site_symmetry_A
N1 H1 S1 0.88 2.71 3.482(5) 147.6 4_566
N2 H2 S1 0.88 2.65 3.434(5) 149.4 4_566
